data_7008568
loop_
_publ_author_name
'Doran, Michael B.'
'Cockbain, Ben E.'
'O'Hare, Dermot'

_publ_section_title
;
 Structural variation in organically templated uranium sulfate
 fluorides.
;
_journal_issue 10
_journal_name_full 'Dalton transactions (Cambridge, England : 2003)'
_journal_page_first 1774
_journal_page_last 1780
_journal_paper_doi 10.1039/b504457j
_journal_year 2005
_chemical_compound_source
;
?
;
_chemical_formula_moiety ' C5 H17 F2 N2 O14 S2 U2 '
_chemical_formula_sum 'C5 H17 F2 N2 O14 S2 U2'
_chemical_formula_weight 907.38
_space_group_IT_number 14
_symmetry_cell_setting monoclinic
_symmetry_space_group_name_Hall '-P 2yn'
_symmetry_space_group_name_H-M 'P 1 21/n 1'
_audit_creation_date 05-14-03
_audit_creation_method CRYSTALS_ver_12-03-99
_cell_angle_alpha 90
_cell_angle_beta 96.666(1)
_cell_angle_gamma 90
_cell_formula_units_Z 4
_cell_length_a 8.4354(2)
_cell_length_b 15.5581(4)
_cell_length_c 14.8442(6)
_cell_measurement_reflns_used 4172
_cell_measurement_temperature 150
_cell_measurement_theta_max 27
_cell_measurement_theta_min 5
_cell_volume 1934.96(10)
_computing_cell_refinement
;
Denzo/Scalepack (Otwinowski & Minor, 1996)
;
_computing_data_collection
;
COLLECT (Nonius BV, 1997)
;
_computing_data_reduction
;
Denzo/Scalepack (Otwinowski & Minor, 1996)
;
_computing_structure_solution
;
SIR92 (Altomare et al, 1994)
;
_diffrn_ambient_temperature 150
_diffrn_measured_fraction_theta_full 0.993
_diffrn_measured_fraction_theta_max 0.990
_diffrn_measurement_device_type
;
Nonius Kappa CCD
;
_diffrn_measurement_method \w
_diffrn_radiation_monochromator graphite
_diffrn_radiation_type 'Mo K\a'
_diffrn_radiation_wavelength 0.71073
_diffrn_reflns_av_R_equivalents 0.02
_diffrn_reflns_limit_h_max 10
_diffrn_reflns_limit_h_min -10
_diffrn_reflns_limit_k_max 19
_diffrn_reflns_limit_k_min -20
_diffrn_reflns_limit_l_max 19
_diffrn_reflns_limit_l_min -19
_diffrn_reflns_number 8054
_diffrn_reflns_theta_full 26.900
_diffrn_reflns_theta_max 27.449
_diffrn_reflns_theta_min 5.215
_diffrn_standards_decay_% 0.00
_diffrn_standards_interval_count 0
_diffrn_standards_interval_time 0
_diffrn_standards_number 0
_exptl_absorpt_coefficient_mu 17.019
_exptl_absorpt_correction_T_max 0.18
_exptl_absorpt_correction_T_min 0.03
_exptl_absorpt_correction_type multi-scan
_exptl_absorpt_process_details
;
Denzo/Scalepack (Otwinowski & Minor, 1996)
;
_exptl_crystal_colour ' yellow '
_exptl_crystal_density_diffrn 3.115
_exptl_crystal_description ' plate '
_exptl_crystal_F_000 1628.000
_exptl_crystal_size_max 0.20
_exptl_crystal_size_mid 0.20
_exptl_crystal_size_min 0.10
_refine_diff_density_max 3.35
_refine_diff_density_min -2.17
_refine_ls_extinction_coef 17.6(15)
_refine_ls_extinction_method 'Larson 1970 Crystallographic Computing eq 22'
_refine_ls_goodness_of_fit_ref 0.8841
_refine_ls_number_parameters 254
_refine_ls_number_reflns 2915
_refine_ls_R_factor_all 0.0575
_refine_ls_R_factor_gt 0.0351
_refine_ls_shift/su_max 0.000586
_refine_ls_structure_factor_coef Fsqd
_refine_ls_weighting_details
;
Method = Prince modified Chebychev polynomial, (Watkin, 1994)
W = [weight] * [1-(deltaF/6*sigmaF)^2]^2

23.8 36.1 21.8 8.18 2.59
;
_refine_ls_weighting_scheme calc
_refine_ls_wR_factor_all 0.0927
_refine_ls_wR_factor_gt 0.0812
_refine_ls_wR_factor_ref 0.0812
_reflns_limit_h_max 10
_reflns_limit_h_min -10
_reflns_limit_k_max 20
_reflns_limit_k_min 0
_reflns_limit_l_max 19
_reflns_limit_l_min 0
_reflns_number_gt 2915
_reflns_number_total 4368
_reflns_threshold_expression I>3.00u(I)
_cod_data_source_file b504457j.txt
_cod_data_source_block USFO-5
_cod_depositor_comments
;
The following automatic conversions were performed:
'_symmetry_cell_setting' value 'Monoclinic' changed to 'monoclinic'
according to '/home/saulius/struct/CIF-dictionaries/cif_core.dic'
dictionary named 'cif_core.dic' version 2.4.1 from 2010-06-29.

Automatic conversion script
Id: cif_fix_enum 1527 2010-12-29 10:47:43Z saulius 
;
_cod_original_cell_volume 1935.0(1)
_cod_original_sg_symbol_H-M 'P 1 21/n 1 '
_cod_original_formula_sum ' C5 H17 F2 N2 O14 S2 U2 '
_cod_database_code 7008568

loop_
_symmetry_equiv_pos_as_xyz
x,y,z
-x,-y,-z
-x+1/2,y+1/2,-z+1/2
x+1/2,-y+1/2,z+1/2

loop_
_atom_site_label
_atom_site_type_symbol
_atom_site_fract_x
_atom_site_fract_y
_atom_site_fract_z
_atom_site_U_iso_or_equiv
_atom_site_occupancy
_atom_site_adp_type
_atom_site_attached_hydrogens
H1 H -0.609 -0.3830 0.4743 0.0393 1.0000 Uiso .
H2 H -0.402 -0.3832 0.5000 0.0393 1.0000 Uiso .
H3 H -0.117 -0.1217 0.4964 0.0378 1.0000 Uiso .
H4 H 0.084 -0.1118 0.4856 0.0378 1.0000 Uiso .
H5 H 0.2292 0.0508 0.8449 0.0359 1.0000 Uiso .
H6 H 0.3705 0.0834 0.7289 0.0363 1.0000 Uiso .
H7 H 0.2247 0.0541 0.6531 0.0363 1.0000 Uiso .
H8 H 0.4028 -0.0574 0.7815 0.0271 1.0000 Uiso .
H9 H 0.4169 -0.0553 0.6728 0.0271 1.0000 Uiso .
H10 H 0.1554 -0.1006 0.6428 0.0400 1.0000 Uiso .
H11 H 0.2601 -0.1683 0.7095 0.0400 1.0000 Uiso .
H12 H 0.1546 -0.1195 0.8336 0.0462 1.0000 Uiso .
H13 H -0.0420 -0.0037 0.8169 0.0347 1.0000 Uiso .
H14 H -0.0258 -0.0018 0.7084 0.0347 1.0000 Uiso .
H15 H -0.004 0.1314 0.8230 0.0322 0.5000 Uiso .
H16 H 0.016 0.1316 0.7148 0.0322 0.5000 Uiso .
H17 H 0.149 0.1793 0.7864 0.0322 0.5000 Uiso .
H18 H -0.140 -0.1410 0.7935 0.0292 0.5000 Uiso .
H19 H -0.118 -0.1253 0.6869 0.0292 0.5000 Uiso .
H20 H -0.045 -0.2117 0.7386 0.0292 0.5000 Uiso .
C1 C 0.1614(14) 0.0537(8) 0.7853(8) 0.0345 1.0000 Uani .
C2 C 0.2788(14) 0.0420(9) 0.7152(7) 0.0355 1.0000 Uani .
C3 C 0.2124(15) -0.1090(9) 0.7049(8) 0.0404 1.0000 Uani .
C4 C 0.0955(17) -0.0999(9) 0.7747(8) 0.0438 1.0000 Uani .
C5 C 0.075(3) 0.1285(14) 0.7765(15) 0.0300 0.5000 Uani .
C6 C -0.066(3) -0.1497(14) 0.7463(14) 0.0283 0.5000 Uani .
O1 O -0.5076(9) -0.1992(5) 0.6144(5) 0.0225 1.0000 Uani .
O2 O -0.4772(8) -0.1914(5) 0.3800(4) 0.0220 1.0000 Uani .
O3 O -0.3031(8) -0.0808(4) 0.5157(5) 0.0230 1.0000 Uani .
O5 O -0.506(1) -0.3519(5) 0.4885(5) 0.0310 1.0000 Uani .
O4 O -0.3513(8) 0.0700(4) 0.5039(5) 0.0211 1.0000 Uani .
O6 O 0.0695(9) -0.3042(5) 0.6083(5) 0.0273 1.0000 Uani .
O7 O -0.0567(9) -0.3080(5) 0.3737(5) 0.0292 1.0000 Uani .
O8 O -0.1472(8) -0.4305(4) 0.4996(4) 0.0212 1.0000 Uani .
O10 O -0.011(1) -0.1493(5) 0.4910(5) 0.0287 1.0000 Uani .
O9 O -0.1921(8) -0.5796(4) 0.5217(5) 0.0224 1.0000 Uani .
O11 O -0.3786(9) -0.0026(5) 0.6441(5) 0.0260 1.0000 Uani .
O12 O -0.1190(8) 0.0174(5) 0.5942(5) 0.0243 1.0000 Uani .
O13 O -0.3454(9) -0.4753(5) 0.5903(5) 0.0250 1.0000 Uani .
O14 O -0.0668(9) -0.4934(5) 0.6455(5) 0.0266 1.0000 Uani .
U1 U -0.49283(4) -0.19665(2) 0.49706(2) 0.0159 1.0000 Uani .
U2 U 0.00667(4) -0.30529(2) 0.49143(2) 0.0160 1.0000 Uani .
S1 S -0.2900(3) 0.00166(15) 0.56762(15) 0.0162 1.0000 Uani .
S2 S -0.1847(3) -0.49428(14) 0.56820(15) 0.0157 1.0000 Uani .
F2 F -0.2406(6) -0.2563(4) 0.5209(4) 0.0249 1.0000 Uani .
F1 F -0.7534(6) -0.2434(4) 0.4664(4) 0.0237 1.0000 Uani .
N2 N 0.3428(11) -0.0472(6) 0.7200(6) 0.0297 1.0000 Uani .
N1 N 0.0328(11) -0.0107(8) 0.7702(6) 0.0358 1.0000 Uani .

loop_
_atom_site_aniso_label
_atom_site_aniso_U_11
_atom_site_aniso_U_22
_atom_site_aniso_U_33
_atom_site_aniso_U_23
_atom_site_aniso_U_13
_atom_site_aniso_U_12
C1 0.027(6) 0.045(7) 0.033(6) 0.002(5) 0.009(5) 0.004(5)
C2 0.035(6) 0.050(8) 0.023(5) 0.004(5) 0.008(5) -0.006(6)
C3 0.036(7) 0.054(8) 0.031(5) -0.005(5) 0.004(5) -0.011(6)
C4 0.052(8) 0.053(9) 0.029(5) -0.003(5) 0.017(5) -0.015(7)
C5 0.034(13) 0.021(11) 0.03(1) -0.002(8) -0.007(9) -0.009(9)
C6 0.041(14) 0.02(1) 0.03(1) 0.007(8) 0.010(9) 0.002(9)
O1 0.019(4) 0.021(4) 0.028(3) 0.002(3) 0.007(3) -0.001(3)
O2 0.022(4) 0.023(4) 0.022(3) 0.002(3) 0.007(3) -0.001(3)
O3 0.020(4) 0.016(3) 0.034(4) -0.003(3) 0.008(3) -0.001(3)
O5 0.026(4) 0.012(3) 0.053(5) 0.005(3) -0.002(3) 0.003(3)
O4 0.023(4) 0.007(3) 0.034(4) 0.000(3) 0.007(3) 0.004(3)
O6 0.028(4) 0.028(4) 0.024(3) -0.001(3) -0.003(3) 0.007(3)
O7 0.030(4) 0.025(4) 0.032(4) 0.000(3) 0.001(3) -0.003(3)
O8 0.024(4) 0.018(4) 0.021(3) 0.007(3) 0.003(3) 0.001(3)
O10 0.020(4) 0.014(3) 0.054(5) -0.002(3) 0.013(3) 0.003(3)
O9 0.021(4) 0.012(3) 0.034(4) -0.008(3) 0.002(3) 0.005(3)
O11 0.029(4) 0.030(4) 0.020(3) -0.001(3) 0.007(3) -0.001(3)
O12 0.016(3) 0.030(4) 0.026(3) 0.004(3) 0.001(3) 0.001(3)
O13 0.023(4) 0.028(4) 0.025(3) 0.001(3) 0.008(3) 0.001(3)
O14 0.031(4) 0.025(4) 0.024(4) 0.000(3) 0.001(3) 0.002(3)
U1 0.01288(19) 0.01296(19) 0.0220(2) 0.00071(13) 0.00275(13) -0.00004(16)
U2 0.01199(19) 0.01255(19) 0.02320(19) 0.00031(14) 0.00039(12) -0.00030(16)
S1 0.013(1) 0.016(1) 0.019(1) -0.0014(7) 0.0020(8) -0.0002(8)
S2 0.014(1) 0.013(1) 0.020(1) 0.0012(8) 0.0026(8) 0.0014(8)
F2 0.011(3) 0.020(3) 0.043(3) 0.001(2) 0.002(3) -0.003(2)
F1 0.013(3) 0.016(3) 0.043(3) -0.003(2) 0.002(2) 0.001(2)
N2 0.028(5) 0.038(6) 0.024(4) 0.001(4) 0.009(4) -0.007(4)
N1 0.020(4) 0.076(8) 0.011(4) -0.006(4) 0.003(3) -0.014(5)

loop_
_atom_type_symbol
_atom_type_scat_dispersion_real
_atom_type_scat_dispersion_imag
_atom_type_scat_Cromer_Mann_a1
_atom_type_scat_Cromer_Mann_b1
_atom_type_scat_Cromer_Mann_a2
_atom_type_scat_Cromer_Mann_b2
_atom_type_scat_Cromer_Mann_a3
_atom_type_scat_Cromer_Mann_b3
_atom_type_scat_Cromer_Mann_a4
_atom_type_scat_Cromer_Mann_b4
_atom_type_scat_Cromer_Mann_c
_atom_type_scat_source
'U ' -9.6767 9.6646 36.0228 0.5293 23.4128 3.3253 14.9491 16.0927 4.1880 100.6130 13.3966 International_Tables_Vol_IV_Table_2.2B
'O ' 0.0106 0.0060 3.0485 13.2771 2.2868 5.7011 1.5463 0.3239 0.8670 32.9089 0.2508 International_Tables_Vol_IV_Table_2.2B
'S ' 0.1246 0.1234 6.9053 1.4679 5.2034 22.2151 1.4379 0.2536 1.5863 56.1720 0.8669 International_Tables_Vol_IV_Table_2.2B
'F ' 0.0171 0.0103 3.5392 10.2825 2.6412 4.2944 1.5170 0.2615 1.0243 26.1476 0.2776 International_Tables_Vol_IV_Table_2.2B
'C ' 0.0033 0.0016 2.3100 20.8439 1.0200 10.2075 1.5886 0.5687 0.8650 51.6512 0.2156 International_Tables_Vol_IV_Table_2.2B
'N ' 0.0061 0.0033 12.2126 0.0057 3.1322 9.8933 2.0125 28.9975 1.1663 0.5826 -11.5290 International_Tables_Vol_IV_Table_2.2B
'H ' 0.0000 0.0000 0.4930 10.5109 0.3229 26.1257 0.1402 3.1424 0.0408 57.7998 0.0030 International_Tables_Vol_IV_Table_2.2B

loop_
_geom_angle_atom_site_label_1
_geom_angle_site_symmetry_1
_geom_angle_atom_site_label_2
_geom_angle_site_symmetry_2
_geom_angle_atom_site_label_3
_geom_angle_site_symmetry_3
_geom_angle
_geom_angle_publ_flag
H5 . C1 . C2 . 104.4 no
H5 . C1 . C5 . 111.5 no
C2 . C1 . C5 . 114.7(14) yes
H5 . C1 . N1 . 116.1 no
C2 . C1 . N1 . 109.8(10) yes
C5 . C1 . N1 . 100.8(13) yes
H6 . C2 . H7 . 108.891 no
H6 . C2 . C1 . 109.2 no
H7 . C2 . C1 . 110.1 no
H6 . C2 . N2 . 108.7 no
H7 . C2 . N2 . 110.1 no
C1 . C2 . N2 . 109.8(9) yes
H10 . C3 . H11 . 109.242 no
H10 . C3 . C4 . 109.7 no
H11 . C3 . C4 . 109.0 no
H10 . C3 . N2 . 109.3 no
H11 . C3 . N2 . 107.8 no
C4 . C3 . N2 . 111.8(10) yes
H12 . C4 . C3 . 105.6 no
H12 . C4 . C6 . 114.1 no
C3 . C4 . C6 . 112.3(12) yes
H12 . C4 . N1 . 117.6 no
C3 . C4 . N1 . 108.3(10) yes
C6 . C4 . N1 . 98.9(12) yes
H15 . C5 . H16 . 109.337 no
H15 . C5 . H17 . 107.988 no
H16 . C5 . H17 . 109.437 no
H15 . C5 . C1 . 110.9 no
H16 . C5 . C1 . 109.6 no
H17 . C5 . C1 . 109.5 no
H18 . C6 . H19 . 108.638 no
H18 . C6 . H20 . 110.411 no
H19 . C6 . H20 . 109.231 no
H18 . C6 . C4 . 109.5 no
H19 . C6 . C4 . 108.6 no
H20 . C6 . C4 . 110.4 no
U1 . O3 . S1 . 135.3(4) yes
H1 . O5 . H2 . 121.832 no
H1 . O5 . U1 . 121.8 no
H2 . O5 . U1 . 116.4 no
U1 2_456 O4 . S1 . 139.1(4) yes
U2 . O8 . S2 . 138.9(4) yes
H3 . O10 . H4 . 118.866 no
H3 . O10 . U2 . 118.92 no
H4 . O10 . U2 . 122.21 no
U2 2_546 O9 . S2 . 135.0(4) yes
O1 . U1 . O2 . 178.6(3) yes
O1 . U1 . O3 . 91.5(3) yes
O2 . U1 . O3 . 87.3(3) yes
O1 . U1 . O5 . 91.2(3) yes
O2 . U1 . O5 . 90.2(3) yes
O3 . U1 . O5 . 141.2(3) yes
O1 . U1 . O4 2_456 85.5(3) yes
O2 . U1 . O4 2_456 93.5(3) yes
O3 . U1 . O4 2_456 74.9(2) yes
O5 . U1 . O4 2_456 143.9(3) yes
O1 . U1 . F2 . 90.5(3) yes
O2 . U1 . F2 . 89.8(3) yes
O3 . U1 . F2 . 72.2(2) yes
O5 . U1 . F2 . 69.1(2) yes
O4 2_456 U1 . F2 . 146.7(2) yes
O1 . U1 . F1 . 90.7(3) yes
O2 . U1 . F1 . 89.9(3) yes
O3 . U1 . F1 . 149.8(2) yes
O5 . U1 . F1 . 68.9(2) yes
O4 2_456 U1 . F1 . 75.3(2) yes
F2 . U1 . F1 . 137.9(2) yes
O6 . U2 . O7 . 179.2(3) yes
O6 . U2 . O8 . 93.6(3) yes
O7 . U2 . O8 . 85.8(3) yes
O6 . U2 . O10 . 90.2(3) yes
O7 . U2 . O10 . 90.6(3) yes
O8 . U2 . O10 . 142.4(2) yes
O6 . U2 . O9 2_546 87.9(3) yes
O7 . U2 . O9 2_546 91.6(3) yes
O8 . U2 . O9 2_546 75.8(2) yes
O10 . U2 . O9 2_546 141.7(3) yes
O6 . U2 . F2 . 89.2(3) yes
O7 . U2 . F2 . 91.1(3) yes
O8 . U2 . F2 . 75.4(2) yes
O10 . U2 . F2 . 67.3(2) yes
O9 2_546 U2 . F2 . 150.8(2) yes
O6 . U2 . F1 1_655 89.1(3) yes
O7 . U2 . F1 1_655 91.2(3) yes
O8 . U2 . F1 1_655 148.5(2) yes
O10 . U2 . F1 1_655 68.8(2) yes
O9 2_546 U2 . F1 1_655 73.0(2) yes
F2 . U2 . F1 1_655 136.0(2) yes
O3 . S1 . O4 . 106.7(4) yes
O3 . S1 . O11 . 110.8(4) yes
O4 . S1 . O11 . 111.4(4) yes
O3 . S1 . O12 . 107.0(4) yes
O4 . S1 . O12 . 108.1(4) yes
O11 . S1 . O12 . 112.4(4) yes
O8 . S2 . O9 . 106.2(4) yes
O8 . S2 . O13 . 107.2(4) yes
O9 . S2 . O13 . 107.1(4) yes
O8 . S2 . O14 . 111.2(4) yes
O9 . S2 . O14 . 111.5(4) yes
O13 . S2 . O14 . 113.3(4) yes
U1 . F2 . U2 . 159.9(3) yes
U1 . F1 . U2 1_455 158.6(3) yes
H8 . N2 . H9 . 109.129 no
H8 . N2 . C2 . 109.5 no
H9 . N2 . C2 . 109.7 no
H8 . N2 . C3 . 109.1 no
H9 . N2 . C3 . 109.3 no
C2 . N2 . C3 . 110.2(10) yes
H13 . N1 . H14 . 109.800 no
H13 . N1 . C1 . 109.6 no
H14 . N1 . C1 . 108.8 no
H13 . N1 . C4 . 108.7 no
H14 . N1 . C4 . 107.9 no
C1 . N1 . C4 . 112.1(9) yes

loop_
_geom_bond_atom_site_label_1
_geom_bond_site_symmetry_1
_geom_bond_atom_site_label_2
_geom_bond_site_symmetry_2
_geom_bond_distance
_geom_bond_publ_flag
H1 . O5 . 0.999 no
H2 . O5 . 1.000 no
H3 . O10 . 0.999 no
H4 . O10 . 0.999 no
H5 . C1 . 0.998 no
H6 . C2 . 1.009 no
H7 . C2 . 0.998 no
H8 . N2 . 1.004 no
H9 . N2 . 1.000 no
H10 . C3 . 0.997 no
H11 . C3 . 1.005 no
H12 . C4 . 1.003 no
H13 . N1 . 0.996 no
H14 . N1 . 1.000 no
H15 . C5 . 1.010 no
H16 . C5 . 0.992 no
H17 . C5 . 1.009 no
H18 . C6 . 0.998 no
H19 . C6 . 1.012 no
H20 . C6 . 0.991 no
C1 . C2 . 1.528(15) yes
C1 . C5 . 1.37(3) yes
C1 . N1 . 1.475(15) yes
C2 . N2 . 1.488(17) yes
C3 . C4 . 1.518(16) yes
C3 . N2 . 1.458(15) yes
C4 . C6 . 1.58(3) yes
C4 . N1 . 1.484(19) yes
O1 . U1 . 1.761(7) yes
O2 . U1 . 1.760(6) yes
O3 . U1 . 2.405(7) yes
O3 . S1 . 1.495(7) yes
O5 . U1 . 2.420(7) yes
O4 . U1 2_456 2.368(6) yes
O4 . S1 . 1.476(7) yes
O6 . U2 . 1.754(7) yes
O7 . U2 . 1.767(7) yes
O8 . U2 . 2.351(7) yes
O8 . S2 . 1.482(7) yes
O10 . U2 . 2.432(7) yes
O9 . U2 2_546 2.401(7) yes
O9 . S2 . 1.494(7) yes
O11 . S1 . 1.432(7) yes
O12 . S1 . 1.471(7) yes
O13 . S2 . 1.462(7) yes
O14 . S2 . 1.429(8) yes
U1 . F2 . 2.311(5) yes
U1 . F1 . 2.310(5) yes
U2 . F2 . 2.310(5) yes
U2 . F1 1_655 2.310(6) yes
